data_7224591
loop_
_publ_author_name
'Gholivand, Khodayar'
'Farshadfer, Kaveh'
'Roe, S. Mark'
'Gholami, Akram'
'Esrafili, Mehdi D.'

_publ_section_title
;
 Structural and photophysical characterization of mono- and binuclear
 Cu(i) complexes based on carbohydrazones: a combined experimental and
 computational study
;
_journal_issue 16
_journal_name_full CrystEngComm
_journal_page_first 2873
_journal_paper_doi 10.1039/C5CE02208H
_journal_volume 18
_journal_year 2016
_chemical_formula_moiety 'C58 H48 Cu2 I2 N6 O2 P2 S2, C H6 N2'
_chemical_formula_sum 'C62 H54 Cu2 I2 N8 O2 P2 S2'
_chemical_formula_weight 1450.06
_chemical_name_common Cp3
_space_group_crystal_system triclinic
_space_group_IT_number 2
_space_group_name_Hall '-P 1'
_space_group_name_H-M_alt 'P -1'
_symmetry_space_group_name_Hall '-P 1'
_symmetry_space_group_name_H-M 'P -1'
_atom_sites_solution_hydrogens geom
_atom_sites_solution_primary direct
_audit_creation_date 2015-06-17
_audit_creation_method
;
Olex2 1.2
(compiled 2014.09.19 svn.r3010 for OlexSys, GUI svn.r4874)
;
_audit_update_record
;
2016-02-11 deposited with the CCDC.
2016-03-11 downloaded from the CCDC.
;
_cell_angle_alpha 70.112(7)
_cell_angle_beta 83.697(6)
_cell_angle_gamma 71.990(6)
_cell_formula_units_Z 1
_cell_length_a 8.6337(6)
_cell_length_b 13.7145(10)
_cell_length_c 14.4014(12)
_cell_measurement_reflns_used 4034
_cell_measurement_temperature 173.0
_cell_measurement_theta_max 71.2620
_cell_measurement_theta_min 3.9740
_cell_volume 1524.9(2)
_computing_cell_refinement
;
CrysAlisPro, Agilent Technologies,
Version 1.171.37.34i (release 04-08-2014 CrysAlis171 .NET)
(compiled Aug  4 2014,14:34:23)
;
_computing_data_collection
;
CrysAlisPro, Agilent Technologies,
Version 1.171.37.34i (release 04-08-2014 CrysAlis171 .NET)
(compiled Aug  4 2014,14:34:23)
;
_computing_data_reduction
;
CrysAlisPro, Agilent Technologies,
Version 1.171.37.34i (release 04-08-2014 CrysAlis171 .NET)
(compiled Aug  4 2014,14:34:23)
;
_computing_molecular_graphics 'Olex2 (Dolomanov et al., 2009)'
_computing_publication_material 'Olex2 (Dolomanov et al., 2009)'
_computing_structure_refinement 'ShelXL (Sheldrick, 2008)'
_computing_structure_solution 'ShelXT (Sheldrick, 2008)'
_diffrn_ambient_temperature 173.0
_diffrn_detector 'CCD plate'
_diffrn_detector_area_resol_mean 16.1033
_diffrn_detector_type Eos
_diffrn_measured_fraction_theta_full 0.982
_diffrn_measured_fraction_theta_max 0.957
_diffrn_measurement_details
;
  1 omega    7.00  105.00   1.0000    1.0000
omega____ theta____ kappa____ phi______ frames
    -       36.7513   19.0000   30.0000 98

  2 omega   37.00   62.00   1.0000    6.0000
omega____ theta____ kappa____ phi______ frames
    -      107.0000  -30.0000  -30.0000 25

  3 omega   38.00   67.00   1.0000    6.0000
omega____ theta____ kappa____ phi______ frames
    -      107.0000  -30.0000  -60.0000 29

  4 omega   38.00   65.00   1.0000    6.0000
omega____ theta____ kappa____ phi______ frames
    -      107.0000  -30.0000  -90.0000 27

  5 omega   50.00   77.00   1.0000    6.0000
omega____ theta____ kappa____ phi______ frames
    -      107.0000  -45.0000 -120.0000 27

  6 omega   39.00   69.00   1.0000    6.0000
omega____ theta____ kappa____ phi______ frames
    -      107.0000  -30.0000 -150.0000 30

  7 omega   37.00   68.00   1.0000    6.0000
omega____ theta____ kappa____ phi______ frames
    -      107.0000  -30.0000 -180.0000 31

  8 omega   38.00  170.00   1.0000    6.0000
omega____ theta____ kappa____ phi______ frames
    -      107.0000    0.0000 -180.0000 132

  9 omega  117.00  169.00   1.0000    6.0000
omega____ theta____ kappa____ phi______ frames
    -      107.0000   30.0000 -150.0000 52

 10 omega   86.00  112.00   1.0000    6.0000
omega____ theta____ kappa____ phi______ frames
    -      107.0000   30.0000 -150.0000 26

 11 omega   39.00   76.00   1.0000    6.0000
omega____ theta____ kappa____ phi______ frames
    -      107.0000  -45.0000    0.0000 37

 12 omega   45.00   76.00   1.0000    6.0000
omega____ theta____ kappa____ phi______ frames
    -      107.0000  -45.0000   30.0000 31

 13 omega   46.00   77.00   1.0000    6.0000
omega____ theta____ kappa____ phi______ frames
    -      107.0000  -45.0000   60.0000 31

 14 omega   40.00   69.00   1.0000    6.0000
omega____ theta____ kappa____ phi______ frames
    -      107.0000  -30.0000   90.0000 29

 15 omega   39.00   77.00   1.0000    6.0000
omega____ theta____ kappa____ phi______ frames
    -      107.0000  -45.0000  150.0000 38

 16 omega   43.00  141.00   1.0000    6.0000
omega____ theta____ kappa____ phi______ frames
    -      107.0000  -92.0000  157.5800 98

 17 omega   40.00  140.00   1.0000    6.0000
omega____ theta____ kappa____ phi______ frames
    -      107.0000  -93.0000  -11.0783 100

 18 omega   21.00  104.00   1.0000    1.0000
omega____ theta____ kappa____ phi______ frames
    -       36.7513   57.0000   90.0000 83

 19 omega  -30.00   53.00   1.0000    1.0000
omega____ theta____ kappa____ phi______ frames
    -       36.7513  -57.0000 -150.0000 83

 20 omega  -82.00   -8.00   1.0000    1.0000
omega____ theta____ kappa____ phi______ frames
    -      -36.7513  111.0000  122.0000 74

 21 omega -109.00  -75.00   1.0000    1.0000
omega____ theta____ kappa____ phi______ frames
    -      -36.7513  178.0000 -120.0000 34
;
_diffrn_measurement_device 'four-circle diffractometer'
_diffrn_measurement_device_type 'Xcalibur, Eos, Gemini ultra'
_diffrn_measurement_method '\w scans'
_diffrn_orient_matrix_UB_11 -0.1440284000
_diffrn_orient_matrix_UB_12 0.1043044000
_diffrn_orient_matrix_UB_13 -0.0282986000
_diffrn_orient_matrix_UB_21 0.0140982000
_diffrn_orient_matrix_UB_22 0.0011028000
_diffrn_orient_matrix_UB_23 -0.1079009000
_diffrn_orient_matrix_UB_31 -0.1194269000
_diffrn_orient_matrix_UB_32 -0.0686108000
_diffrn_orient_matrix_UB_33 0.0223103000
_diffrn_radiation_monochromator mirror
_diffrn_radiation_probe x-ray
_diffrn_radiation_type CuK\a
_diffrn_radiation_wavelength 1.54184
_diffrn_reflns_av_R_equivalents 0.0404
_diffrn_reflns_av_unetI/netI 0.0676
_diffrn_reflns_Laue_measured_fraction_full 0.982
_diffrn_reflns_Laue_measured_fraction_max 0.957
_diffrn_reflns_limit_h_max 6
_diffrn_reflns_limit_h_min -10
_diffrn_reflns_limit_k_max 15
_diffrn_reflns_limit_k_min -16
_diffrn_reflns_limit_l_max 17
_diffrn_reflns_limit_l_min -16
_diffrn_reflns_number 8367
_diffrn_reflns_point_group_measured_fraction_full 0.982
_diffrn_reflns_point_group_measured_fraction_max 0.957
_diffrn_reflns_theta_full 67.684
_diffrn_reflns_theta_max 71.176
_diffrn_reflns_theta_min 3.582
_diffrn_source 'sealed X-ray tube'
_diffrn_source_type 'Enhance Ultra (Cu) X-ray Source'
_exptl_absorpt_coefficient_mu 10.338
_exptl_absorpt_correction_T_max 1.00000
_exptl_absorpt_correction_T_min 0.43725
_exptl_absorpt_correction_type multi-scan
_exptl_absorpt_process_details
;
CrysAlisPro, Agilent Technologies,
Version 1.171.37.34i (release 04-08-2014 CrysAlis171 .NET)
(compiled Aug  4 2014,14:34:23)
Empirical absorption correction using spherical harmonics,
 implemented in SCALE3 ABSPACK scaling algorithm.
Empirical absorption correction using spherical harmonics,
 implemented in SCALE3 ABSPACK scaling algorithm.
;
_exptl_crystal_colour 'light orange'
_exptl_crystal_colour_modifier light
_exptl_crystal_colour_primary orange
_exptl_crystal_density_diffrn 1.579
_exptl_crystal_description plate
_exptl_crystal_F_000 724
_exptl_crystal_size_max 0.25
_exptl_crystal_size_mid 0.1
_exptl_crystal_size_min 0.04
_refine_diff_density_max 1.288
_refine_diff_density_min -0.940
_refine_diff_density_rms 0.116
_refine_ls_extinction_method none
_refine_ls_goodness_of_fit_ref 0.998
_refine_ls_hydrogen_treatment constr
_refine_ls_matrix_type full
_refine_ls_number_parameters 362
_refine_ls_number_reflns 5662
_refine_ls_number_restraints 0
_refine_ls_restrained_S_all 0.998
_refine_ls_R_factor_all 0.0517
_refine_ls_R_factor_gt 0.0427
_refine_ls_shift/su_max 0.000
_refine_ls_shift/su_mean 0.000
_refine_ls_structure_factor_coef Fsqd
_refine_ls_weighting_details 'w=1/[\s^2^(Fo^2^)+(0.0613P)^2^] where P=(Fo^2^+2Fc^2^)/3'
_refine_ls_weighting_scheme calc
_refine_ls_wR_factor_gt 0.1074
_refine_ls_wR_factor_ref 0.1140
_reflns_Friedel_coverage 0.000
_reflns_number_gt 4819
_reflns_number_total 5662
_reflns_threshold_expression 'I > 2\s(I)'
_cod_data_source_file c5ce02208h2.cif
_cod_data_source_block cui545
_cod_depositor_comments 'Adding full bibliography for 7224588--7224592.cif.'
_cod_database_code 7224591
_chemical_oxdiff_formula 'C58 H48 N6 O2 P2 S2 I2 Cu2'
_shelx_space_group_comment
;
The symmetry employed for this shelxl refinement is uniquely defined
by the following loop, which should always be used as a source of
symmetry information in preference to the above space-group names.
They are only intended as comments.
;
_reflns_odcompleteness_completeness 98.35
_reflns_odcompleteness_iscentric 1
_reflns_odcompleteness_theta 66.97
_olex2_refinement_description
;
1. Fixed Uiso
 At 1.2 times of:
  All C(H) groups, All N(H) groups
 At 1.5 times of:
  All C(H,H,H) groups
2.a Aromatic/amide H refined with riding coordinates:
 N3(H3), C1(H1), C2(H2), C4(H4), C5(H5), C6(H6), C9(H9), C10(H10), C11(H11),
 C13(H13), C14(H14), C15(H15), C16(H16), C17(H17), C19(H19), C20(H20), C21(H21),
  C22(H22), C23(H23), C25(H25), C26(H26), C27(H27), C28(H28), C29(H29)
2.b Idealised Me refined as rotating group:
 C31(H31A,H31B,H31C)
;
_shelx_shelxl_version_number 2014/7
_olex2_submission_special_instructions 'No special instructions were received'

loop_
_space_group_symop_operation_xyz
'x, y, z'
'-x, -y, -z'

loop_
_atom_site_label
_atom_site_type_symbol
_atom_site_fract_x
_atom_site_fract_y
_atom_site_fract_z
_atom_site_U_iso_or_equiv
_atom_site_adp_type
_atom_site_occupancy
_atom_site_site_symmetry_order
_atom_site_calc_flag
_atom_site_refinement_flags_posn
I1 I 0.35118(4) 0.46803(2) 0.40248(2) 0.03204(10) Uani 1 1 d .
Cu1 Cu 0.50820(8) 0.59987(5) 0.42141(5) 0.02973(16) Uani 1 1 d .
S1 S 1.12281(17) 0.28989(12) 0.08637(10) 0.0442(3) Uani 1 1 d .
P1 P 0.33018(13) 0.76276(8) 0.39793(8) 0.0251(2) Uani 1 1 d .
O1 O 1.4948(5) 0.3976(4) -0.0461(3) 0.0473(9) Uani 1 1 d .
N1 N 0.7025(5) 0.5894(3) 0.3255(3) 0.0311(8) Uani 1 1 d .
N2 N 1.1636(5) 0.4806(4) 0.1000(3) 0.0348(9) Uani 1 1 d .
N3 N 1.3012(6) 0.4771(4) 0.0423(3) 0.0405(10) Uani 1 1 d .
H3 H 1.3466 0.5296 0.0292 0.049 Uiso 1 1 calc R
C1 C 0.8159(7) 0.6380(4) 0.3240(4) 0.0396(11) Uani 1 1 d .
H1 H 0.8015 0.6803 0.3664 0.048 Uiso 1 1 calc R
C2 C 0.9521(6) 0.6299(4) 0.2645(4) 0.0374(10) Uani 1 1 d .
H2 H 1.0284 0.6668 0.2655 0.045 Uiso 1 1 calc R
C3 C 0.9769(5) 0.5672(4) 0.2028(3) 0.0306(9) Uani 1 1 d .
C4 C 0.8574(6) 0.5179(4) 0.2031(4) 0.0365(10) Uani 1 1 d .
H4 H 0.8681 0.4750 0.1617 0.044 Uiso 1 1 calc R
C5 C 0.7242(6) 0.5323(4) 0.2640(4) 0.0372(10) Uani 1 1 d .
H5 H 0.6427 0.4996 0.2622 0.045 Uiso 1 1 calc R
C6 C 1.1241(6) 0.5532(4) 0.1420(4) 0.0365(10) Uani 1 1 d .
H6 H 1.1915 0.5988 0.1336 0.044 Uiso 1 1 calc R
C7 C 1.3693(6) 0.3953(4) 0.0049(4) 0.0371(10) Uani 1 1 d .
C8 C 1.3007(6) 0.3052(5) 0.0243(4) 0.0370(10) Uani 1 1 d .
C9 C 1.3860(8) 0.2124(6) -0.0078(4) 0.0492(13) Uani 1 1 d .
H9 H 1.4865 0.2038 -0.0428 0.059 Uiso 1 1 calc R
C10 C 1.2937(9) 0.1367(6) 0.0221(6) 0.0589(16) Uani 1 1 d .
H10 H 1.3273 0.0702 0.0084 0.071 Uiso 1 1 calc R
C11 C 1.1538(8) 0.1671(5) 0.0719(4) 0.0483(13) Uani 1 1 d .
H11 H 1.0809 0.1243 0.0960 0.058 Uiso 1 1 calc R
C12 C 0.4257(6) 0.8703(3) 0.3787(3) 0.0288(9) Uani 1 1 d .
C13 C 0.3921(6) 0.9650(4) 0.2977(4) 0.0360(10) Uani 1 1 d .
H13 H 0.3095 0.9788 0.2525 0.043 Uiso 1 1 calc R
C14 C 0.4782(7) 1.0388(4) 0.2827(4) 0.0440(12) Uani 1 1 d .
H14 H 0.4549 1.1029 0.2270 0.053 Uiso 1 1 calc R
C15 C 0.5992(7) 1.0201(4) 0.3488(4) 0.0412(11) Uani 1 1 d .
H15 H 0.6588 1.0708 0.3381 0.049 Uiso 1 1 calc R
C16 C 0.6313(6) 0.9268(4) 0.4299(4) 0.0387(11) Uani 1 1 d .
H16 H 0.7121 0.9141 0.4759 0.046 Uiso 1 1 calc R
C17 C 0.5468(6) 0.8520(4) 0.4448(4) 0.0349(10) Uani 1 1 d .
H17 H 0.5712 0.7877 0.5003 0.042 Uiso 1 1 calc R
C18 C 0.1792(5) 0.7759(4) 0.4957(3) 0.0281(9) Uani 1 1 d .
C19 C 0.1453(7) 0.8570(4) 0.5387(4) 0.0392(11) Uani 1 1 d .
H19 H 0.2042 0.9090 0.5180 0.047 Uiso 1 1 calc R
C20 C 0.0273(8) 0.8630(5) 0.6111(4) 0.0507(14) Uani 1 1 d .
H20 H 0.0058 0.9183 0.6405 0.061 Uiso 1 1 calc R
C21 C -0.0605(7) 0.7871(5) 0.6409(4) 0.0460(13) Uani 1 1 d .
H21 H -0.1426 0.7914 0.6902 0.055 Uiso 1 1 calc R
C22 C -0.0286(7) 0.7065(5) 0.5992(4) 0.0447(12) Uani 1 1 d .
H22 H -0.0885 0.6551 0.6194 0.054 Uiso 1 1 calc R
C23 C 0.0924(6) 0.7006(4) 0.5269(4) 0.0367(10) Uani 1 1 d .
H23 H 0.1155 0.6442 0.4987 0.044 Uiso 1 1 calc R
C24 C 0.2036(6) 0.8128(4) 0.2885(3) 0.0272(8) Uani 1 1 d .
C25 C 0.0432(6) 0.8783(4) 0.2838(4) 0.0358(10) Uani 1 1 d .
H25 H -0.0060 0.8972 0.3400 0.043 Uiso 1 1 calc R
C26 C -0.0455(7) 0.9161(5) 0.1970(4) 0.0454(12) Uani 1 1 d .
H26 H -0.1551 0.9603 0.1943 0.054 Uiso 1 1 calc R
C27 C 0.0265(8) 0.8891(5) 0.1144(4) 0.0490(14) Uani 1 1 d .
H27 H -0.0334 0.9163 0.0549 0.059 Uiso 1 1 calc R
C28 C 0.1852(8) 0.8228(5) 0.1187(4) 0.0458(12) Uani 1 1 d .
H28 H 0.2337 0.8036 0.0625 0.055 Uiso 1 1 calc R
C29 C 0.2738(6) 0.7843(4) 0.2059(4) 0.0367(10) Uani 1 1 d .
H29 H 0.3824 0.7384 0.2090 0.044 Uiso 1 1 calc R
N4 N 0.7645(10) 0.2025(8) 0.1256(5) 0.083(2) Uani 1 1 d .
C30 C 0.6875(9) 0.2524(6) 0.1707(5) 0.0533(14) Uani 1 1 d .
C31 C 0.5840(15) 0.3161(6) 0.2300(7) 0.094(3) Uani 1 1 d .
H31A H 0.5560 0.3933 0.1912 0.141 Uiso 1 1 calc GR
H31B H 0.6428 0.3033 0.2895 0.141 Uiso 1 1 calc GR
H31C H 0.4841 0.2942 0.2491 0.141 Uiso 1 1 calc GR

loop_
_atom_site_aniso_label
_atom_site_aniso_U_11
_atom_site_aniso_U_22
_atom_site_aniso_U_33
_atom_site_aniso_U_23
_atom_site_aniso_U_13
_atom_site_aniso_U_12
I1 0.03206(16) 0.03161(15) 0.03596(16) -0.01134(11) -0.00283(10) -0.01278(10)
Cu1 0.0250(3) 0.0296(3) 0.0367(3) -0.0148(3) 0.0032(3) -0.0076(2)
S1 0.0406(7) 0.0546(7) 0.0405(6) -0.0164(5) 0.0075(5) -0.0197(5)
P1 0.0242(5) 0.0260(5) 0.0263(5) -0.0104(4) 0.0009(4) -0.0072(4)
O1 0.036(2) 0.063(2) 0.051(2) -0.0287(19) 0.0150(17) -0.0192(17)
N1 0.0275(19) 0.0336(18) 0.0353(19) -0.0150(16) 0.0026(15) -0.0098(15)
N2 0.0273(19) 0.044(2) 0.0319(19) -0.0121(17) 0.0075(15) -0.0123(16)
N3 0.034(2) 0.048(2) 0.043(2) -0.0195(19) 0.0141(18) -0.0162(18)
C1 0.039(3) 0.043(3) 0.045(3) -0.024(2) 0.010(2) -0.016(2)
C2 0.032(2) 0.041(2) 0.047(3) -0.020(2) 0.006(2) -0.0157(19)
C3 0.024(2) 0.035(2) 0.032(2) -0.0109(18) 0.0017(17) -0.0086(17)
C4 0.033(2) 0.044(3) 0.040(2) -0.022(2) 0.0045(19) -0.0133(19)
C5 0.033(2) 0.046(3) 0.042(3) -0.021(2) 0.005(2) -0.017(2)
C6 0.030(2) 0.041(2) 0.041(2) -0.014(2) 0.007(2) -0.0142(19)
C7 0.028(2) 0.049(3) 0.034(2) -0.014(2) 0.0029(19) -0.011(2)
C8 0.030(2) 0.052(3) 0.032(2) -0.019(2) 0.0048(18) -0.012(2)
C9 0.047(3) 0.066(4) 0.049(3) -0.021(3) 0.006(2) -0.037(3)
C10 0.054(4) 0.068(4) 0.069(4) -0.039(3) 0.008(3) -0.021(3)
C11 0.050(3) 0.055(3) 0.047(3) -0.020(3) 0.002(2) -0.022(3)
C12 0.029(2) 0.0256(19) 0.031(2) -0.0115(17) 0.0012(17) -0.0052(16)
C13 0.034(2) 0.036(2) 0.038(2) -0.007(2) -0.0057(19) -0.0135(19)
C14 0.049(3) 0.036(2) 0.044(3) 0.000(2) -0.007(2) -0.020(2)
C15 0.042(3) 0.039(3) 0.049(3) -0.012(2) 0.000(2) -0.024(2)
C16 0.036(3) 0.042(3) 0.044(3) -0.018(2) -0.008(2) -0.013(2)
C17 0.040(3) 0.032(2) 0.033(2) -0.0100(18) -0.0018(19) -0.0102(19)
C18 0.027(2) 0.030(2) 0.0253(19) -0.0087(16) -0.0009(16) -0.0058(16)
C19 0.043(3) 0.043(3) 0.038(2) -0.021(2) 0.004(2) -0.014(2)
C20 0.051(3) 0.063(4) 0.042(3) -0.030(3) 0.006(2) -0.009(3)
C21 0.034(3) 0.064(3) 0.032(2) -0.014(2) 0.009(2) -0.008(2)
C22 0.037(3) 0.043(3) 0.045(3) -0.006(2) 0.012(2) -0.013(2)
C23 0.036(2) 0.035(2) 0.042(3) -0.015(2) 0.006(2) -0.0136(19)
C24 0.029(2) 0.030(2) 0.027(2) -0.0106(16) 0.0017(16) -0.0145(17)
C25 0.034(2) 0.036(2) 0.037(2) -0.0160(19) -0.0053(19) -0.0046(19)
C26 0.041(3) 0.047(3) 0.047(3) -0.017(2) -0.013(2) -0.005(2)
C27 0.061(4) 0.057(3) 0.033(3) -0.007(2) -0.018(2) -0.025(3)
C28 0.055(3) 0.060(3) 0.028(2) -0.014(2) 0.006(2) -0.025(3)
C29 0.035(2) 0.047(3) 0.034(2) -0.016(2) 0.0059(19) -0.019(2)
N4 0.071(4) 0.116(6) 0.062(4) -0.033(4) 0.011(3) -0.023(4)
C30 0.059(4) 0.055(3) 0.052(3) -0.014(3) -0.003(3) -0.028(3)
C31 0.155(10) 0.049(4) 0.072(5) -0.031(4) -0.021(6) -0.002(5)

loop_
_atom_type_symbol
_atom_type_description
_atom_type_scat_dispersion_real
_atom_type_scat_dispersion_imag
_atom_type_scat_source
C C 0.0181 0.0091 'International Tables Vol C Tables 4.2.6.8 and 6.1.1.4'
H H 0.0000 0.0000 'International Tables Vol C Tables 4.2.6.8 and 6.1.1.4'
Cu Cu -1.9646 0.5888 'International Tables Vol C Tables 4.2.6.8 and 6.1.1.4'
I I -0.3257 6.8362 'International Tables Vol C Tables 4.2.6.8 and 6.1.1.4'
N N 0.0311 0.0180 'International Tables Vol C Tables 4.2.6.8 and 6.1.1.4'
O O 0.0492 0.0322 'International Tables Vol C Tables 4.2.6.8 and 6.1.1.4'
P P 0.2955 0.4335 'International Tables Vol C Tables 4.2.6.8 and 6.1.1.4'
S S 0.3331 0.5567 'International Tables Vol C Tables 4.2.6.8 and 6.1.1.4'

loop_
_geom_angle_atom_site_label_1
_geom_angle_atom_site_label_2
_geom_angle_atom_site_label_3
_geom_angle
_geom_angle_site_symmetry_1
_geom_angle_site_symmetry_3
Cu1 I1 Cu1 66.62(3) . 2_666
I1 Cu1 I1 113.38(3) . 2_666
I1 Cu1 Cu1 56.79(2) . 2_666
I1 Cu1 Cu1 56.60(2) 2_666 2_666
P1 Cu1 I1 108.11(4) . .
P1 Cu1 I1 109.27(4) . 2_666
P1 Cu1 Cu1 125.70(5) . 2_666
N1 Cu1 I1 105.85(12) . .
N1 Cu1 I1 103.41(11) . 2_666
N1 Cu1 Cu1 117.37(11) . 2_666
N1 Cu1 P1 116.92(12) . .
C11 S1 C8 92.0(3) . .
C12 P1 Cu1 113.52(15) . .
C18 P1 Cu1 116.37(14) . .
C18 P1 C12 105.4(2) . .
C24 P1 Cu1 114.69(15) . .
C24 P1 C12 102.8(2) . .
C24 P1 C18 102.5(2) . .
C1 N1 Cu1 120.9(3) . .
C5 N1 Cu1 122.1(3) . .
C5 N1 C1 117.0(4) . .
C6 N2 N3 116.0(5) . .
N2 N3 H3 119.0 . .
C7 N3 N2 122.0(5) . .
C7 N3 H3 119.0 . .
N1 C1 H1 118.3 . .
N1 C1 C2 123.5(5) . .
C2 C1 H1 118.3 . .
C1 C2 H2 120.4 . .
C1 C2 C3 119.3(5) . .
C3 C2 H2 120.4 . .
C2 C3 C4 117.3(4) . .
C2 C3 C6 120.6(5) . .
C4 C3 C6 122.2(4) . .
C3 C4 H4 120.5 . .
C5 C4 C3 119.1(5) . .
C5 C4 H4 120.5 . .
N1 C5 C4 123.8(5) . .
N1 C5 H5 118.1 . .
C4 C5 H5 118.1 . .
N2 C6 C3 121.1(5) . .
N2 C6 H6 119.5 . .
C3 C6 H6 119.5 . .
O1 C7 N3 118.0(5) . .
O1 C7 C8 120.2(5) . .
N3 C7 C8 121.8(5) . .
C7 C8 S1 127.8(4) . .
C9 C8 S1 111.6(4) . .
C9 C8 C7 120.6(5) . .
C8 C9 H9 125.7 . .
C10 C9 C8 108.7(5) . .
C10 C9 H9 125.7 . .
C9 C10 H10 122.6 . .
C11 C10 C9 114.7(6) . .
C11 C10 H10 122.6 . .
S1 C11 H11 123.5 . .
C10 C11 S1 113.0(5) . .
C10 C11 H11 123.5 . .
C13 C12 P1 123.1(4) . .
C13 C12 C17 118.9(5) . .
C17 C12 P1 117.8(3) . .
C12 C13 H13 119.8 . .
C14 C13 C12 120.4(5) . .
C14 C13 H13 119.8 . .
C13 C14 H14 119.8 . .
C13 C14 C15 120.5(5) . .
C15 C14 H14 119.8 . .
C14 C15 H15 120.4 . .
C16 C15 C14 119.2(5) . .
C16 C15 H15 120.4 . .
C15 C16 H16 119.7 . .
C17 C16 C15 120.6(5) . .
C17 C16 H16 119.7 . .
C12 C17 H17 119.8 . .
C16 C17 C12 120.4(4) . .
C16 C17 H17 119.8 . .
C19 C18 P1 124.2(4) . .
C23 C18 P1 117.0(3) . .
C23 C18 C19 118.8(5) . .
C18 C19 H19 119.6 . .
C20 C19 C18 120.9(5) . .
C20 C19 H19 119.6 . .
C19 C20 H20 120.2 . .
C19 C20 C21 119.5(5) . .
C21 C20 H20 120.2 . .
C20 C21 H21 119.8 . .
C22 C21 C20 120.3(5) . .
C22 C21 H21 119.8 . .
C21 C22 H22 120.2 . .
C21 C22 C23 119.6(5) . .
C23 C22 H22 120.2 . .
C18 C23 C22 120.8(5) . .
C18 C23 H23 119.6 . .
C22 C23 H23 119.6 . .
C25 C24 P1 123.2(3) . .
C25 C24 C29 119.3(4) . .
C29 C24 P1 117.5(4) . .
C24 C25 H25 119.8 . .
C24 C25 C26 120.3(5) . .
C26 C25 H25 119.8 . .
C25 C26 H26 120.0 . .
C27 C26 C25 120.0(5) . .
C27 C26 H26 120.0 . .
C26 C27 H27 119.9 . .
C28 C27 C26 120.2(5) . .
C28 C27 H27 119.9 . .
C27 C28 H28 120.1 . .
C27 C28 C29 119.8(5) . .
C29 C28 H28 120.1 . .
C24 C29 C28 120.4(5) . .
C24 C29 H29 119.8 . .
C28 C29 H29 119.8 . .
N4 C30 C31 178.6(9) . .
C30 C31 H31A 109.5 . .
C30 C31 H31B 109.5 . .
C30 C31 H31C 109.5 . .
H31A C31 H31B 109.5 . .
H31A C31 H31C 109.5 . .
H31B C31 H31C 109.5 . .

loop_
_geom_bond_atom_site_label_1
_geom_bond_atom_site_label_2
_geom_bond_distance
_geom_bond_site_symmetry_2
I1 Cu1 2.6670(8) .
I1 Cu1 2.6729(8) 2_666
Cu1 I1 2.6728(8) 2_666
Cu1 Cu1 2.9323(14) 2_666
Cu1 P1 2.2236(12) .
Cu1 N1 2.054(4) .
S1 C8 1.725(5) .
S1 C11 1.703(6) .
P1 C12 1.832(5) .
P1 C18 1.828(4) .
P1 C24 1.824(4) .
O1 C7 1.243(7) .
N1 C1 1.339(7) .
N1 C5 1.333(7) .
N2 N3 1.371(6) .
N2 C6 1.275(7) .
N3 H3 0.8800 .
N3 C7 1.352(7) .
C1 H1 0.9500 .
C1 C2 1.376(8) .
C2 H2 0.9500 .
C2 C3 1.392(7) .
C3 C4 1.397(7) .
C3 C6 1.463(7) .
C4 H4 0.9500 .
C4 C5 1.374(7) .
C5 H5 0.9500 .
C6 H6 0.9500 .
C7 C8 1.461(8) .
C8 C9 1.457(9) .
C9 H9 0.9500 .
C9 C10 1.426(9) .
C10 H10 0.9500 .
C10 C11 1.360(10) .
C11 H11 0.9500 .
C12 C13 1.393(7) .
C12 C17 1.398(7) .
C13 H13 0.9500 .
C13 C14 1.381(8) .
C14 H14 0.9500 .
C14 C15 1.395(8) .
C15 H15 0.9500 .
C15 C16 1.384(8) .
C16 H16 0.9500 .
C16 C17 1.382(7) .
C17 H17 0.9500 .
C18 C19 1.390(7) .
C18 C23 1.386(7) .
C19 H19 0.9500 .
C19 C20 1.381(8) .
C20 H20 0.9500 .
C20 C21 1.397(10) .
C21 H21 0.9500 .
C21 C22 1.374(9) .
C22 H22 0.9500 .
C22 C23 1.395(8) .
C23 H23 0.9500 .
C24 C25 1.392(7) .
C24 C29 1.395(7) .
C25 H25 0.9500 .
C25 C26 1.393(7) .
C26 H26 0.9500 .
C26 C27 1.390(9) .
C27 H27 0.9500 .
C27 C28 1.385(9) .
C28 H28 0.9500 .
C28 C29 1.397(7) .
C29 H29 0.9500 .
N4 C30 1.121(11) .
C30 C31 1.467(11) .
C31 H31A 0.9800 .
C31 H31B 0.9800 .
C31 H31C 0.9800 .

loop_
_geom_torsion_atom_site_label_1
_geom_torsion_atom_site_label_2
_geom_torsion_atom_site_label_3
_geom_torsion_atom_site_label_4
_geom_torsion
Cu1 P1 C12 C13 126.6(4)
Cu1 P1 C12 C17 -48.4(4)
Cu1 P1 C18 C19 130.0(4)
Cu1 P1 C18 C23 -51.1(4)
Cu1 P1 C24 C25 147.0(4)
Cu1 P1 C24 C29 -33.8(4)
Cu1 N1 C1 C2 177.1(4)
Cu1 N1 C5 C4 -175.9(4)
S1 C8 C9 C10 0.4(6)
P1 C12 C13 C14 -174.4(4)
P1 C12 C17 C16 175.4(4)
P1 C18 C19 C20 178.8(4)
P1 C18 C23 C22 -178.1(4)
P1 C24 C25 C26 178.3(4)
P1 C24 C29 C28 -177.9(4)
O1 C7 C8 S1 -175.9(4)
O1 C7 C8 C9 5.7(8)
N1 C1 C2 C3 -0.8(8)
N2 N3 C7 O1 -179.4(5)
N2 N3 C7 C8 -0.4(8)
N3 N2 C6 C3 178.0(4)
N3 C7 C8 S1 5.1(8)
N3 C7 C8 C9 -173.3(5)
C1 N1 C5 C4 2.4(8)
C1 C2 C3 C4 1.8(7)
C1 C2 C3 C6 -177.2(5)
C2 C3 C4 C5 -0.7(7)
C2 C3 C6 N2 166.5(5)
C3 C4 C5 N1 -1.5(8)
C4 C3 C6 N2 -12.5(8)
C5 N1 C1 C2 -1.3(8)
C6 N2 N3 C7 170.6(5)
C6 C3 C4 C5 178.3(5)
C7 C8 C9 C10 179.0(5)
C8 S1 C11 C10 0.2(5)
C8 C9 C10 C11 -0.2(9)
C9 C10 C11 S1 0.0(8)
C11 S1 C8 C7 -178.8(5)
C11 S1 C8 C9 -0.3(4)
C12 P1 C18 C19 3.2(5)
C12 P1 C18 C23 -177.9(4)
C12 P1 C24 C25 -89.3(4)
C12 P1 C24 C29 89.9(4)
C12 C13 C14 C15 -0.4(9)
C13 C12 C17 C16 0.1(7)
C13 C14 C15 C16 -0.4(9)
C14 C15 C16 C17 1.1(8)
C15 C16 C17 C12 -1.0(8)
C17 C12 C13 C14 0.6(8)
C18 P1 C12 C13 -104.9(4)
C18 P1 C12 C17 80.1(4)
C18 P1 C24 C25 19.9(5)
C18 P1 C24 C29 -160.9(4)
C18 C19 C20 C21 -0.7(9)
C19 C18 C23 C22 0.9(7)
C19 C20 C21 C22 0.6(9)
C20 C21 C22 C23 0.1(9)
C21 C22 C23 C18 -0.9(8)
C23 C18 C19 C20 -0.1(8)
C24 P1 C12 C13 2.1(5)
C24 P1 C12 C17 -172.8(4)
C24 P1 C18 C19 -104.1(4)
C24 P1 C18 C23 74.8(4)
C24 C25 C26 C27 -0.5(9)
C25 C24 C29 C28 1.3(8)
C25 C26 C27 C28 1.4(10)
C26 C27 C28 C29 -0.9(9)
C27 C28 C29 C24 -0.4(8)
C29 C24 C25 C26 -0.9(8)
